data_7050233
loop_
_publ_author_name
'Fr\'ed\'erique Biechel'
'Julien Dubuc'
'Marc Henry'

_publ_section_title
;
 General principles driving the chemical reactivity of titanium(IV)
 alkoxides
;
_journal_issue 6
_journal_name_full 'New J. Chem.'
_journal_page_first 764
_journal_page_last 769
_journal_paper_doi 10.1039/b312486j
_journal_volume 28
_journal_year 2004
_chemical_compound_source Synthetic
_chemical_formula_moiety C39H96O24Ti7
_chemical_formula_structural '[Ti7(\m2-O(CH2)3-O)(\m4-O)2(\m3-O)2(\m2-OC2H5)8(OC2H5)10]'
_chemical_formula_sum 'C39 H96 O24 Ti7'
_chemical_formula_weight 1284.49
_chemical_name_common 'lid-shaped heptatitanate'
_chemical_name_systematic
(\m2-1,3-propanediolato(O,O'))-bis(\m4-oxo)-bis(\m3-oxo)-octakis(\m2-ethoxo)-decakis(ethoxy)-hepta-titanium
_space_group_IT_number 2
_symmetry_cell_setting triclinic
_symmetry_space_group_name_Hall '-P 1'
_symmetry_space_group_name_H-M 'P -1'
_cell_angle_alpha 105.244(6)
_cell_angle_beta 91.599(7)
_cell_angle_gamma 108.298(6)
_cell_formula_units_Z 2
_cell_length_a 12.0601(8)
_cell_length_b 13.733(1)
_cell_length_c 20.595(2)
_cell_measurement_reflns_used 25
_cell_measurement_temperature 173
_cell_measurement_theta_max 22.5
_cell_measurement_theta_min 18.5
_cell_volume 3101.8(5)
_computing_cell_refinement CAD4_(Enraf-Nonius,_1994)
_computing_data_collection CAD4_(Enraf-Nonius,_1994)
_computing_data_reduction process_MolEN_(Fair,_1990)
_computing_publication_material BTABLE_PTABLE_CIF_IN_MolEN_(Fair,_1990)
_computing_structure_refinement LSFM_MolEN_(Fair,_1990)
_computing_structure_solution Direct_methods_(SIR,_Burla_et_al.,_1989)
_diffrn_ambient_temperature 173
_diffrn_measurement_device Enraf_Nonius_CAD4
_diffrn_measurement_method \q/2\q
_diffrn_radiation_monochromator graphite
_diffrn_radiation_source xray_tube
_diffrn_radiation_type Mo-K\a
_diffrn_radiation_wavelength 0.71073
_diffrn_reflns_av_R_equivalents 0.031
_diffrn_reflns_av_sigmaI/netI 0.333
_diffrn_reflns_limit_h_max 15
_diffrn_reflns_limit_h_min -15
_diffrn_reflns_limit_k_max 16
_diffrn_reflns_limit_k_min -17
_diffrn_reflns_limit_l_max 25
_diffrn_reflns_limit_l_min 0
_diffrn_reflns_number 12914
_diffrn_reflns_theta_max 26.29
_diffrn_reflns_theta_min 2.5
_diffrn_standards_decay_% 0
_diffrn_standards_interval_time 120
_diffrn_standards_number 3
_exptl_absorpt_coefficient_mu 0.912
_exptl_absorpt_correction_T_max 1.0000
_exptl_absorpt_correction_T_min 0.9210
_exptl_absorpt_correction_type psi_scans_(North,_Phillips,_Mathews,_1968)
_exptl_crystal_colour colorless
_exptl_crystal_density_diffrn 1.38
_exptl_crystal_density_method none
_exptl_crystal_description prism
_exptl_crystal_F_000 1352
_exptl_crystal_size_max 0.40
_exptl_crystal_size_mid 0.40
_exptl_crystal_size_min 0.40
_refine_diff_density_max 0.876
_refine_diff_density_min -0.257
_refine_ls_abs_structure_details ' ?'
_refine_ls_extinction_method none
_refine_ls_goodness_of_fit_all 3.450
_refine_ls_goodness_of_fit_obs 1.390
_refine_ls_hydrogen_treatment included_not_refined
_refine_ls_matrix_type full
_refine_ls_number_constraints 8
_refine_ls_number_parameters 608
_refine_ls_number_reflns 6263
_refine_ls_number_restraints 0
_refine_ls_R_factor_all 0.148
_refine_ls_R_factor_obs 0.051
_refine_ls_shift/esd_max 0.055
_refine_ls_shift/esd_mean 0.001
_refine_ls_structure_factor_coef F
_refine_ls_weighting_details 'w = 4Fo^2^/(\s^2^(Fo^2^) + 0.0064 Fo^4^)'
_refine_ls_weighting_scheme calc
_refine_ls_wR_factor_all 0.171
_refine_ls_wR_factor_obs 0.074
_reflns_number_observed 6263
_reflns_number_total 12549
_reflns_observed_criterion >3.0\s(I)
_cod_data_source_file b312486j.txt
_cod_data_source_block ST993
_cod_depositor_comments
;
 Replacing the "&#x00B5;" substring with the "\m" substring in the
 _chemical_name_systematic data item value.

 Antanas Vaitkus,
 2017-03-30

The following automatic conversions were performed:

'_atom_site_thermal_displace_type' tag value 'Uij' was replaced with
'Uani' value 67 times.

Automatic conversion script
Id: cif_fix_values 1646 2011-03-28 12:23:43Z adriana 

The following automatic conversions were performed:

'_refine_ls_weighting_scheme' value '4Fo^2^/(\s^2^(Fo^2^) + 0.0064
Fo^4^)' was changed to 'calc'. New tag '_refine_ls_weighting_details'
was created. The value of the new tag was set to 'w =
4Fo^2^/(\s^2^(Fo^2^) + 0.0064 Fo^4^)'.

Automatic conversion script
Id: cif_fix_values 3143 2015-03-26 13:38:13Z robertas 
;
_cod_original_cell_volume 3101(1)
_cod_original_sg_symbol_H-M P-1
_cod_original_formula_sum C39H96O24Ti7
_cod_database_code 7050233

loop_
_symmetry_equiv_pos_as_xyz
x,y,z
-x,-y,-z

loop_
_atom_site_aniso_label
_atom_site_aniso_U_11
_atom_site_aniso_U_22
_atom_site_aniso_U_33
_atom_site_aniso_U_12
_atom_site_aniso_U_13
_atom_site_aniso_U_23
_atom_site_aniso_type_symbol
TI1 0.0270(4) 0.0329(4) 0.0239(4) 0.0092(3) 0.0011(4) 0.0051(4) Ti
TI2 0.0318(4) 0.0442(5) 0.0263(4) 0.0118(4) 0.0062(4) 0.0061(4) Ti
TI3 0.0333(5) 0.0362(5) 0.0341(5) 0.0058(4) 0.0046(4) 0.0078(4) Ti
TI4 0.0315(4) 0.0380(5) 0.0317(4) 0.0147(3) 0.0050(4) 0.0088(4) Ti
TI5 0.0279(4) 0.0397(5) 0.0327(5) 0.0089(4) 0.0063(4) 0.0102(4) Ti
TI6 0.0430(5) 0.0377(5) 0.0367(5) 0.0133(4) 0.0007(4) 0.0125(4) Ti
TI7 0.0316(4) 0.0359(5) 0.0348(5) 0.0121(4) 0.0032(4) 0.0007(4) Ti
O1 0.027(2) 0.029(2) 0.028(2) 0.009(1) 0.003(1) 0.005(1) O
O2 0.031(2) 0.039(2) 0.024(2) 0.011(1) 0.004(1) 0.008(1) O
O3 0.028(2) 0.034(2) 0.027(2) 0.007(1) 0.003(1) 0.005(1) O
O4 0.028(2) 0.035(2) 0.029(2) 0.011(1) 0.003(1) 0.006(1) O
O5 0.035(2) 0.042(2) 0.031(2) 0.012(1) -0.005(1) 0.009(1) O
C1 0.066(4) 0.049(3) 0.053(3) 0.004(3) -0.034(3) 0.013(3) C
C2 0.048(3) 0.055(3) 0.063(4) 0.005(3) -0.023(3) 0.018(3) C
C3 0.057(4) 0.043(3) 0.038(3) 0.000(3) -0.017(3) 0.008(2) C
O6 0.034(2) 0.038(2) 0.027(2) 0.006(1) -0.004(1) 0.004(1) O
O7 0.033(2) 0.045(2) 0.028(2) 0.009(1) 0.001(2) 0.001(2) O
C4 0.038(3) 0.062(4) 0.038(3) 0.003(3) -0.012(3) 0.007(3) C
C5 0.080(5) 0.103(6) 0.029(3) 0.002(5) -0.002(4) -0.016(4) C
O8 0.043(2) 0.058(2) 0.032(2) 0.019(2) 0.015(2) 0.009(2) O
C6 0.059(3) 0.141(6) 0.057(4) 0.045(3) 0.028(3) 0.036(4) C
C7 0.049(3) 0.148(6) 0.068(4) 0.038(4) 0.027(3) 0.041(4) C
O9 0.046(2) 0.055(2) 0.032(2) 0.019(2) 0.007(2) 0.017(2) O
C8 0.061(3) 0.070(3) 0.055(3) 0.029(3) 0.007(3) 0.029(3) C
C9 0.109(5) 0.137(5) 0.069(4) 0.062(4) 0.009(4) 0.058(3) C
O10 0.027(2) 0.052(2) 0.036(2) 0.009(1) 0.006(2) 0.009(2) O
C10 0.047(3) 0.082(5) 0.067(4) 0.018(3) 0.015(3) -0.002(4) C
C11 0.051(4) 0.108(7) 0.150(8) 0.009(4) 0.025(5) -0.005(6) C
O11 0.047(2) 0.036(2) 0.050(2) -0.001(2) 0.000(2) 0.009(2) O
C12 0.107(7) 0.109(7) 0.088(6) -0.043(6) 0.015(6) -0.033(6) C
C13 0.090(8) 0.18(1) 0.24(1) -0.025(8) 0.008(9) -0.07(1) C
O12 0.053(2) 0.054(2) 0.046(2) 0.008(2) 0.011(2) 0.023(2) O
C14 0.157(9) 0.080(5) 0.089(6) 0.012(6) -0.016(6) 0.034(4) C
C15 0.24(1) 0.107(7) 0.095(6) 0.039(7) 0.014(8) 0.044(5) C
O13 0.043(2) 0.032(2) 0.036(2) 0.015(1) 0.006(2) 0.006(1) O
C16 0.057(3) 0.038(3) 0.061(4) 0.018(2) 0.012(3) 0.005(3) C
C17 0.087(5) 0.109(6) 0.054(4) 0.040(4) -0.007(4) -0.027(4) C
O14 0.042(2) 0.051(2) 0.049(2) 0.024(1) 0.005(2) 0.021(2) O
C18 0.082(4) 0.095(4) 0.089(5) 0.057(3) 0.014(4) 0.049(3) C
C19 0.101(5) 0.180(6) 0.102(5) 0.083(4) 0.010(4) 0.080(4) C
O15 0.044(2) 0.050(2) 0.046(2) 0.024(1) 0.014(2) 0.010(2) O
C20 0.101(5) 0.074(5) 0.079(5) 0.026(4) 0.050(4) 0.004(4) C
C21 0.196(6) 0.206(8) 0.210(8) 0.137(5) 0.164(5) 0.106(7) C
O16 0.031(2) 0.041(2) 0.030(2) 0.013(1) -0.001(1) 0.011(1) O
C22 0.048(3) 0.056(3) 0.051(3) 0.010(3) -0.012(3) 0.018(3) C
C23 0.035(3) 0.131(5) 0.103(5) 0.018(3) -0.007(3) 0.057(4) C
O17 0.032(2) 0.070(2) 0.047(2) 0.014(2) 0.014(2) 0.019(2) O
C24 0.046(4) 0.130(7) 0.070(4) 0.006(4) 0.030(3) 0.008(5) C
C25 0.083(4) 0.133(6) 0.118(5) 0.052(4) 0.070(4) 0.042(5) C
O18 0.034(2) 0.046(2) 0.044(2) 0.003(2) 0.004(2) 0.015(2) O
C26 0.061(4) 0.044(3) 0.052(4) -0.000(3) -0.004(3) 0.009(3) C
C27 0.058(5) 0.086(6) 0.121(7) -0.026(5) 0.005(5) -0.007(6) C
O19 0.045(2) 0.049(2) 0.032(2) 0.012(2) 0.010(2) 0.014(2) O
C28 0.155(5) 0.335(7) 0.088(4) 0.188(4) 0.083(4) 0.128(4) C
C29 0.186(9) 0.36(1) 0.162(9) 0.160(8) 0.099(7) 0.140(8) C
O20 0.045(2) 0.043(2) 0.063(2) 0.003(2) 0.012(2) 0.022(2) O
C30 0.131(7) 0.069(5) 0.091(6) 0.021(5) -0.006(6) 0.020(4) C
C31 0.136(8) 0.039(4) 0.19(1) 0.011(5) 0.058(7) 0.017(6) C
O21 0.040(2) 0.041(2) 0.047(2) 0.018(1) 0.003(2) 0.008(2) O
C32 0.087(4) 0.069(3) 0.092(5) 0.051(3) 0.024(4) 0.035(3) C
C33 0.103(4) 0.222(7) 0.118(7) 0.112(4) 0.002(5) 0.046(6) C
O23 0.039(2) 0.053(2) 0.052(2) 0.021(2) 0.007(2) -0.001(2) O
C36 0.042(3) 0.086(4) 0.104(5) 0.035(3) 0.022(3) 0.029(4) C
C37 0.098(5) 0.107(7) 0.25(1) 0.033(5) 0.086(6) -0.023(7) C
O24 0.048(2) 0.041(2) 0.051(2) 0.008(2) 0.004(2) -0.002(2) O
C38 0.079(5) 0.066(5) 0.110(6) 0.014(4) -0.013(5) -0.037(5) C
C39 0.128(8) 0.088(6) 0.136(8) 0.022(6) -0.028(7) -0.042(6) C

loop_
_atom_site_label
_atom_site_fract_x
_atom_site_fract_y
_atom_site_fract_z
_atom_site_U_iso_or_equiv
_atom_site_thermal_displace_type
_atom_site_calc_flag
_atom_site_calc_attached_atom
_atom_site_type_symbol
TI1 0.31765(7) 0.30102(7) 0.29354(4) 0.0277(4) Uani ? ? Ti
TI2 0.37977(8) 0.30609(8) 0.14958(5) 0.0333(5) Uani ? ? Ti
TI3 0.42967(8) 0.52741(8) 0.26642(5) 0.0345(5) Uani ? ? Ti
TI4 0.15124(8) 0.41926(7) 0.26313(5) 0.0336(4) Uani ? ? Ti
TI5 0.05034(8) 0.19571(8) 0.29464(5) 0.0331(4) Uani ? ? Ti
TI6 0.23066(9) 0.08683(8) 0.33814(5) 0.0390(5) Uani ? ? Ti
TI7 0.28870(8) 0.08659(8) 0.18702(5) 0.0340(5) Uani ? ? Ti
O1 0.2981(3) 0.3840(2) 0.2289(2) 0.028(2) Uani ? ? O
O2 0.1821(3) 0.3334(3) 0.3236(2) 0.031(2) Uani ? ? O
O3 0.2006(3) 0.1516(3) 0.2634(2) 0.030(2) Uani ? ? O
O4 0.3956(3) 0.2407(3) 0.2232(2) 0.031(2) Uani ? ? O
O5 0.3570(3) 0.2461(3) 0.3656(2) 0.036(2) Uani ? ? O
C1 0.4494(6) 0.2910(5) 0.4208(3) 0.055(3) Uani ? ? C
C2 0.5493(5) 0.3782(5) 0.4090(3) 0.055(3) Uani ? ? C
C3 0.5185(5) 0.4683(5) 0.3965(3) 0.045(3) Uani ? ? C
O6 0.4418(3) 0.4360(3) 0.3350(2) 0.032(2) Uani ? ? O
O7 0.2467(3) 0.1658(3) 0.1253(2) 0.035(2) Uani ? ? O
C4 0.1623(5) 0.1208(5) 0.0654(3) 0.045(3) Uani ? ? C
C5 0.2168(7) 0.0758(7) 0.0044(3) 0.062(5) Uani ? ? C
O8 0.4865(3) 0.2664(3) 0.0982(2) 0.043(2) Uani ? ? O
C6 0.5324(6) 0.2925(7) 0.0415(3) 0.078(4) Uani ? ? C
C7 0.6504(6) 0.2868(7) 0.0329(4) 0.079(4) Uani ? ? C
O9 0.3211(3) 0.3576(3) 0.0906(2) 0.043(2) Uani ? ? O
C8 0.2475(5) 0.3972(5) 0.0603(3) 0.062(3) Uani ? ? C
C9 0.2715(7) 0.3992(7) -0.0099(4) 0.101(5) Uani ? ? C
O10 0.5110(3) 0.4422(3) 0.2051(2) 0.037(2) Uani ? ? O
C10 0.6288(6) 0.4421(6) 0.2234(4) 0.064(4) Uani ? ? C
C11 0.7197(7) 0.5243(8) 0.2046(5) 0.094(6) Uani ? ? C
O11 0.5515(3) 0.6324(3) 0.3229(2) 0.044(2) Uani ? ? O
C12 0.6223(9) 0.7361(8) 0.3344(5) 0.101(7) Uani ? ? C
C13 0.718(1) 0.777(1) 0.3756(8) 0.16(1) Uani ? ? C
O12 0.4167(3) 0.5980(3) 0.2068(2) 0.051(2) Uani ? ? O
C14 0.483(1) 0.6382(7) 0.1582(5) 0.104(6) Uani ? ? C
C15 0.466(1) 0.7289(8) 0.1479(5) 0.135(8) Uani ? ? C
O13 0.2922(3) 0.5519(3) 0.3096(2) 0.037(2) Uani ? ? O
C16 0.2908(5) 0.6536(5) 0.3482(3) 0.051(3) Uani ? ? C
C17 0.3411(7) 0.6788(7) 0.4196(4) 0.080(5) Uani ? ? C
O14 0.1153(3) 0.4585(3) 0.1899(2) 0.047(2) Uani ? ? O
C18 0.0693(6) 0.5362(5) 0.1805(4) 0.088(4) Uani ? ? C
C19 0.0023(7) 0.5063(7) 0.1135(4) 0.123(5) Uani ? ? C
O15 0.0567(3) 0.4728(3) 0.3161(2) 0.047(2) Uani ? ? O
C20 0.0203(7) 0.4927(6) 0.3823(4) 0.084(5) Uani ? ? C
C21 -0.0912(9) 0.5143(9) 0.3798(6) 0.204(7) Uani ? ? C
O16 0.0430(3) 0.2678(3) 0.2218(2) 0.034(2) Uani ? ? O
C22 -0.0448(5) 0.2300(5) 0.1642(3) 0.052(3) Uani ? ? C
C23 -0.1527(6) 0.2552(7) 0.1829(4) 0.078(4) Uani ? ? C
O17 -0.0588(3) 0.2359(3) 0.3442(2) 0.047(2) Uani ? ? O
C24 -0.1763(6) 0.1836(7) 0.3513(4) 0.074(5) Uani ? ? C
C25 -0.2123(7) 0.2342(7) 0.4145(4) 0.109(5) Uani ? ? C
O18 -0.0459(3) 0.0679(3) 0.2451(2) 0.041(2) Uani ? ? O
C26 -0.0782(6) -0.0302(5) 0.1942(3) 0.052(4) Uani ? ? C
C27 -0.2019(7) -0.0936(7) 0.1906(5) 0.085(6) Uani ? ? C
O19 0.1124(3) 0.1531(3) 0.3731(2) 0.041(2) Uani ? ? O
C28 0.1134(7) 0.2099(8) 0.4441(4) 0.166(5) Uani ? ? C
C29 0.048(1) 0.153(1) 0.4775(6) 0.22(1) Uani ? ? C
O20 0.1249(3) -0.0433(3) 0.3120(2) 0.050(2) Uani ? ? O
C30 0.0296(9) -0.1068(7) 0.3317(5) 0.094(6) Uani ? ? C
C31 0.0007(9) -0.2225(6) 0.2983(6) 0.101(7) Uani ? ? C
O21 0.3336(3) 0.0456(3) 0.2703(2) 0.042(2) Uani ? ? O
C32 0.3834(6) -0.0359(5) 0.2695(4) 0.082(4) Uani ? ? C
C33 0.4966(7) 0.0067(8) 0.3131(5) 0.139(6) Uani ? ? C
O22 0.2957(3) 0.0765(3) 0.4154(2) 0.058(1) Uiso ? ? O
C34 0.2790 -0.0056 0.4523 0.1298 Uiso ? ? C
C35 0.3577 0.0198 0.4967 0.1267 Uiso ? ? C
O23 0.4030(3) 0.0458(3) 0.1462(2) 0.047(2) Uani ? ? O
C36 0.5292(5) 0.0795(6) 0.1509(4) 0.072(4) Uani ? ? C
C37 0.5660(8) 0.0117(8) 0.1003(7) 0.138(7) Uani ? ? C
O24 0.1708(3) -0.0358(3) 0.1446(2) 0.046(2) Uani ? ? O
C38 0.1634(7) -0.1421(6) 0.1082(5) 0.083(5) Uani ? ? C
C39 0.069(1) -0.1914(8) 0.0547(6) 0.115(7) Uani ? ? C
H1 0.4775 0.2361 0.4265 0.0790 Uiso calc C1 H
H2 0.4189 0.3191 0.4608 0.0790 Uiso calc C1 H
H3 0.5824 0.3482 0.3706 0.0764 Uiso calc C2 H
H4 0.6063 0.4059 0.4478 0.0764 Uiso calc C2 H
H5 0.5887 0.5225 0.3937 0.0665 Uiso calc C3 H
H6 0.4807 0.4961 0.4332 0.0665 Uiso calc C3 H
H7 0.1354 0.1751 0.0574 0.0662 Uiso calc C4 H
H8 0.0977 0.0651 0.0723 0.0662 Uiso calc C4 H
H9 0.1597 0.0466 -0.0345 0.1102 Uiso calc C5 H
H10 0.2813 0.1313 -0.0028 0.1102 Uiso calc C5 H
H11 0.2435 0.0213 0.0121 0.1102 Uiso calc C5 H
H12 0.5353 0.3635 0.0448 0.1048 Uiso calc C6 H
H13 0.4809 0.2446 0.0025 0.1048 Uiso calc C6 H
H14 0.6747 0.3058 -0.0069 0.1101 Uiso calc C7 H
H15 0.7038 0.3350 0.0711 0.1101 Uiso calc C7 H
H16 0.6494 0.2160 0.0288 0.1101 Uiso calc C7 H
H17 0.2581 0.4681 0.0870 0.0753 Uiso calc C8 H
H18 0.1684 0.3533 0.0588 0.0753 Uiso calc C8 H
H19 0.2190 0.4269 -0.0283 0.1216 Uiso calc C9 H
H20 0.3502 0.4434 -0.0090 0.1216 Uiso calc C9 H
H21 0.2605 0.3286 -0.0372 0.1216 Uiso calc C9 H
H22 0.6344 0.3742 0.2008 0.0919 Uiso calc C10 H
H23 0.6410 0.4541 0.2710 0.0919 Uiso calc C10 H
H24 0.7947 0.5215 0.2174 0.1498 Uiso calc C11 H
H25 0.7086 0.5126 0.1570 0.1498 Uiso calc C11 H
H26 0.7152 0.5926 0.2272 0.1498 Uiso calc C11 H
H27 0.5748 0.7789 0.3505 0.1723 Uiso calc C12 H
H28 0.6440 0.7437 0.2915 0.1723 Uiso calc C12 H
H29 0.7545 0.8498 0.3765 0.2755 Uiso calc C13 H
H30 0.7008 0.7736 0.4198 0.2755 Uiso calc C13 H
H31 0.7701 0.7384 0.3608 0.2755 Uiso calc C13 H
H32 0.4616 0.5836 0.1162 0.1488 Uiso calc C14 H
H33 0.5639 0.6554 0.1728 0.1488 Uiso calc C14 H
H34 0.5135 0.7507 0.1147 0.1932 Uiso calc C15 H
H35 0.3858 0.7130 0.1326 0.1932 Uiso calc C15 H
H36 0.4881 0.7849 0.1892 0.1932 Uiso calc C15 H
H37 0.2119 0.6534 0.3472 0.0688 Uiso calc C16 H
H38 0.3359 0.7068 0.3289 0.0688 Uiso calc C16 H
H39 0.3393 0.7471 0.4444 0.1198 Uiso calc C17 H
H40 0.2961 0.6260 0.4392 0.1198 Uiso calc C17 H
H41 0.4202 0.6794 0.4209 0.1198 Uiso calc C17 H
H42 0.1327 0.6008 0.1857 0.1006 Uiso calc C18 H
H43 0.0187 0.5474 0.2141 0.1006 Uiso calc C18 H
H44 -0.0265 0.5620 0.1102 0.1443 Uiso calc C19 H
H45 0.0520 0.4955 0.0793 0.1443 Uiso calc C19 H
H46 -0.0620 0.4421 0.1076 0.1443 Uiso calc C19 H
H47 0.0787 0.5529 0.4122 0.1148 Uiso calc C20 H
H48 0.0099 0.4318 0.3981 0.1148 Uiso calc C20 H
H49 -0.1152 0.5275 0.4239 0.2268 Uiso calc C21 H
H50 -0.0809 0.5752 0.3640 0.2268 Uiso calc C21 H
H51 -0.1497 0.4541 0.3499 0.2268 Uiso calc C21 H
H52 -0.0645 0.1547 0.1467 0.0692 Uiso calc C22 H
H53 -0.0140 0.2633 0.1306 0.0692 Uiso calc C22 H
H54 -0.2091 0.2293 0.1439 0.1137 Uiso calc C23 H
H55 -0.1843 0.2219 0.2164 0.1137 Uiso calc C23 H
H56 -0.1338 0.3305 0.2003 0.1137 Uiso calc C23 H
H57 -0.1853 0.1117 0.3498 0.1184 Uiso calc C24 H
H58 -0.2256 0.1840 0.3146 0.1184 Uiso calc C24 H
H59 -0.2921 0.1959 0.4168 0.1364 Uiso calc C25 H
H60 -0.1640 0.2337 0.4516 0.1364 Uiso calc C25 H
H61 -0.2043 0.3060 0.4164 0.1364 Uiso calc C25 H
H62 -0.0311 -0.0702 0.2033 0.0749 Uiso calc C26 H
H63 -0.0645 -0.0164 0.1518 0.0749 Uiso calc C26 H
H64 -0.2196 -0.1590 0.1555 0.1404 Uiso calc C27 H
H65 -0.2165 -0.1084 0.2326 0.1404 Uiso calc C27 H
H66 -0.2499 -0.0547 0.1811 0.1404 Uiso calc C27 H
H67 0.0875 0.2688 0.4454 0.1977 Uiso calc C28 H
H68 0.1919 0.2354 0.4656 0.1977 Uiso calc C28 H
H69 0.0529 0.1947 0.5230 0.2663 Uiso calc C29 H
H70 -0.0316 0.1270 0.4571 0.2663 Uiso calc C29 H
H71 0.0729 0.0936 0.4773 0.2663 Uiso calc C29 H
H72 -0.0362 -0.0868 0.3219 0.1316 Uiso calc C30 H
H73 0.0437 -0.0949 0.3792 0.1316 Uiso calc C30 H
H74 -0.0669 -0.2614 0.3147 0.1688 Uiso calc C31 H
H75 -0.0148 -0.2362 0.2507 0.1688 Uiso calc C31 H
H76 0.0652 -0.2443 0.3079 0.1688 Uiso calc C31 H
H77 0.3956 -0.0661 0.2243 0.0961 Uiso calc C32 H
H78 0.3302 -0.0898 0.2851 0.0961 Uiso calc C32 H
H79 0.5273 -0.0495 0.3114 0.1742 Uiso calc C33 H
H80 0.5504 0.0605 0.2976 0.1742 Uiso calc C33 H
H81 0.4850 0.0368 0.3584 0.1742 Uiso calc C33 H
H82 0.2759 -0.0715 0.4213 0.1687 Uiso calc C34 H
H83 0.2070 -0.0144 0.4715 0.1687 Uiso calc C34 H
H84 0.3444 -0.0341 0.5193 0.1646 Uiso calc C35 H
H85 0.4300 0.0284 0.4779 0.1646 Uiso calc C35 H
H86 0.3611 0.0855 0.5282 0.1646 Uiso calc C35 H
H87 0.5597 0.0792 0.1938 0.0954 Uiso calc C36 H
H88 0.5580 0.1499 0.1464 0.0954 Uiso calc C36 H
H89 0.6495 0.0356 0.1045 0.2149 Uiso calc C37 H
H90 0.5377 -0.0589 0.1046 0.2149 Uiso calc C37 H
H91 0.5360 0.0118 0.0572 0.2149 Uiso calc C37 H
H92 0.1526 -0.1841 0.1389 0.1306 Uiso calc C38 H
H93 0.2349 -0.1395 0.0894 0.1306 Uiso calc C38 H
H94 0.0678 -0.2616 0.0322 0.1774 Uiso calc C39 H
H95 -0.0035 -0.1950 0.0729 0.1774 Uiso calc C39 H
H96 0.0788 -0.1504 0.0233 0.1774 Uiso calc C39 H

loop_
_atom_type_symbol
_atom_type_description
_atom_type_scat_dispersion_real
_atom_type_scat_dispersion_imag
_atom_type_scat_source
C ? 0.002 0.002 International_Tables_Vol_IV_Table_2.3.1
H ? 0.000 0.000 International_Tables_Vol_IV_Table_2.3.1
O ? 0.008 0.006 International_Tables_Vol_IV_Table_2.3.1
Ti ? 0.248 0.446 International_Tables_Vol_IV_Table_2.3.1

loop_
_geom_angle_atom_site_label_1
_geom_angle_atom_site_label_2
_geom_angle_atom_site_label_3
_geom_angle
_geom_angle_site_symmetry_1
_geom_angle_site_symmetry_2
_geom_angle_site_symmetry_3
_geom_angle_publ_flag
O1 TI1 O2 81.0(1) . . . ?
O1 TI1 O3 110.4(1) . . . ?
O1 TI1 O4 81.9(1) . . . ?
O1 TI1 O5 169.5(1) . . . ?
O1 TI1 O6 80.0(1) . . . ?
O2 TI1 O3 81.6(1) . . . ?
O2 TI1 O4 150.3(1) . . . ?
O2 TI1 O5 99.9(1) . . . ?
O2 TI1 O6 101.6(1) . . . ?
O3 TI1 O4 81.7(1) . . . ?
O3 TI1 O5 80.1(1) . . . ?
O3 TI1 O6 169.6(1) . . . ?
O4 TI1 O5 101.2(1) . . . ?
O4 TI1 O6 99.2(1) . . . ?
O5 TI1 O6 89.6(1) . . . ?
O1 TI2 O4 76.7(1) . . . ?
O1 TI2 O7 94.3(1) . . . ?
O1 TI2 O8 163.6(1) . . . ?
O1 TI2 O9 90.6(1) . . . ?
O1 TI2 O10 74.4(1) . . . ?
O4 TI2 O7 74.8(1) . . . ?
O4 TI2 O8 98.9(1) . . . ?
O4 TI2 O9 162.4(1) . . . ?
O4 TI2 O10 88.0(1) . . . ?
O7 TI2 O8 99.8(1) . . . ?
O7 TI2 O9 94.4(1) . . . ?
O7 TI2 O10 161.3(1) . . . ?
O8 TI2 O9 96.6(1) . . . ?
O8 TI2 O10 89.8(1) . . . ?
O9 TI2 O10 100.4(1) . . . ?
O1 TI3 O6 74.7(1) . . . ?
O1 TI3 O10 78.3(1) . . . ?
O1 TI3 O11 159.6(1) . . . ?
O1 TI3 O12 103.1(1) . . . ?
O1 TI3 O13 76.3(1) . . . ?
O6 TI3 O10 86.6(1) . . . ?
O6 TI3 O11 84.9(1) . . . ?
O6 TI3 O12 177.6(1) . . . ?
O6 TI3 O13 87.9(1) . . . ?
O10 TI3 O11 102.2(1) . . . ?
O10 TI3 O12 92.0(1) . . . ?
O10 TI3 O13 154.6(1) . . . ?
O11 TI3 O12 97.3(1) . . . ?
O11 TI3 O13 102.0(1) . . . ?
O12 TI3 O13 92.5(1) . . . ?
O1 TI4 O2 76.9(1) . . . ?
O1 TI4 O13 74.3(1) . . . ?
O1 TI4 O14 95.4(1) . . . ?
O1 TI4 O15 161.9(1) . . . ?
O1 TI4 O16 93.1(1) . . . ?
O2 TI4 O13 93.8(1) . . . ?
O2 TI4 O14 162.9(1) . . . ?
O2 TI4 O15 95.0(1) . . . ?
O2 TI4 O16 73.8(1) . . . ?
O13 TI4 O14 98.8(1) . . . ?
O13 TI4 O15 90.4(1) . . . ?
O13 TI4 O16 164.3(1) . . . ?
O14 TI4 O15 96.4(1) . . . ?
O14 TI4 O16 91.6(1) . . . ?
O15 TI4 O16 100.2(1) . . . ?
O2 TI5 O3 76.5(1) . . . ?
O2 TI5 O16 74.7(1) . . . ?
O2 TI5 O17 98.8(1) . . . ?
O2 TI5 O18 162.0(1) . . . ?
O2 TI5 O19 88.6(1) . . . ?
O3 TI5 O16 94.9(1) . . . ?
O3 TI5 O17 164.1(1) . . . ?
O3 TI5 O18 90.5(1) . . . ?
O3 TI5 O19 73.7(1) . . . ?
O16 TI5 O17 98.5(1) . . . ?
O16 TI5 O18 94.3(1) . . . ?
O16 TI5 O19 161.8(1) . . . ?
O17 TI5 O18 96.9(1) . . . ?
O17 TI5 O19 91.1(1) . . . ?
O18 TI5 O19 99.9(1) . . . ?
O3 TI6 O5 74.6(1) . . . ?
O3 TI6 O19 77.6(1) . . . ?
O3 TI6 O20 102.8(1) . . . ?
O3 TI6 O21 76.8(1) . . . ?
O3 TI6 O22 159.6(1) . . . ?
O5 TI6 O19 87.1(1) . . . ?
O5 TI6 O20 177.4(1) . . . ?
O5 TI6 O21 87.2(1) . . . ?
O5 TI6 O22 85.0(1) . . . ?
O19 TI6 O20 92.6(1) . . . ?
O19 TI6 O21 154.4(1) . . . ?
O19 TI6 O22 101.2(1) . . . ?
O20 TI6 O21 91.9(1) . . . ?
O20 TI6 O22 97.6(2) . . . ?
O21 TI6 O22 103.1(1) . . . ?
O3 TI7 O4 77.0(1) . . . ?
O3 TI7 O7 92.1(1) . . . ?
O3 TI7 O21 74.6(1) . . . ?
O3 TI7 O23 159.9(1) . . . ?
O3 TI7 O24 99.0(1) . . . ?
O4 TI7 O7 73.7(1) . . . ?
O4 TI7 O21 93.7(1) . . . ?
O4 TI7 O23 92.3(1) . . . ?
O4 TI7 O24 165.2(1) . . . ?
O7 TI7 O21 163.6(1) . . . ?
O7 TI7 O23 101.3(1) . . . ?
O7 TI7 O24 92.4(1) . . . ?
O21 TI7 O23 89.5(1) . . . ?
O21 TI7 O24 99.0(1) . . . ?
O23 TI7 O24 95.4(1) . . . ?
TI1 O1 TI2 95.7(1) . . . ?
TI1 O1 TI3 103.2(1) . . . ?
TI1 O1 TI4 98.2(1) . . . ?
TI2 O1 TI3 100.1(1) . . . ?
TI2 O1 TI4 149.9(1) . . . ?
TI3 O1 TI4 102.5(1) . . . ?
TI1 O2 TI4 103.8(1) . . . ?
TI1 O2 TI5 105.7(1) . . . ?
TI4 O2 TI5 104.8(1) . . . ?
TI1 O3 TI5 96.1(1) . . . ?
TI1 O3 TI6 103.3(1) . . . ?
TI1 O3 TI7 97.7(1) . . . ?
TI5 O3 TI6 100.5(1) . . . ?
TI5 O3 TI7 150.2(1) . . . ?
TI6 O3 TI7 101.9(1) . . . ?
TI1 O4 TI2 105.4(1) . . . ?
TI1 O4 TI7 103.7(1) . . . ?
TI2 O4 TI7 104.6(1) . . . ?
TI1 O5 TI6 101.9(1) . . . ?
TI1 O5 C1 131.7(3) . . . ?
TI6 O5 C1 126.2(3) . . . ?
O5 C1 C2 112.2(4) . . . ?
C1 C2 C3 115.2(4) . . . ?
C2 C3 O6 112.0(4) . . . ?
TI1 O6 TI3 102.0(1) . . . ?
TI1 O6 C3 129.2(3) . . . ?
TI3 O6 C3 128.7(3) . . . ?
TI2 O7 TI7 103.8(1) . . . ?
TI2 O7 C4 127.0(3) . . . ?
TI7 O7 C4 127.0(3) . . . ?
O7 C4 C5 110.9(4) . . . ?
TI2 O8 C6 132.3(3) . . . ?
O8 C6 C7 115.2(5) . . . ?
TI2 O9 C8 160.4(3) . . . ?
O9 C8 C9 112.7(5) . . . ?
TI2 O10 TI3 105.3(1) . . . ?
TI2 O10 C10 122.1(3) . . . ?
TI3 O10 C10 123.4(3) . . . ?
O10 C10 C11 112.1(6) . . . ?
TI3 O11 C12 143.0(5) . . . ?
O11 C12 C13 122(1) . . . ?
TI3 O12 C14 138.1(4) . . . ?
O12 C14 C15 114.6(8) . . . ?
TI3 O13 TI4 105.7(1) . . . ?
TI3 O13 C16 124.0(3) . . . ?
TI4 O13 C16 127.7(3) . . . ?
O13 C16 C17 110.9(4) . . . ?
TI4 O14 C18 134.2(3) . . . ?
O14 C18 C19 113.4(6) . . . ?
TI4 O15 C20 145.4(4) . . . ?
O15 C20 C21 109.7(6) . . . ?
TI4 O16 TI5 103.8(1) . . . ?
TI4 O16 C22 126.9(3) . . . ?
TI5 O16 C22 126.7(3) . . . ?
O16 C22 C23 111.4(4) . . . ?
TI5 O17 C24 134.2(4) . . . ?
O17 C24 C25 112.8(5) . . . ?
TI5 O18 C26 156.2(3) . . . ?
O18 C26 C27 112.5(5) . . . ?
TI5 O19 TI6 106.3(1) . . . ?
TI5 O19 C28 122.2(4) . . . ?
TI6 O19 C28 124.8(3) . . . ?
O19 C28 C29 114(1) . . . ?
TI6 O20 C30 141.6(4) . . . ?
O20 C30 C31 114.6(7) . . . ?
TI6 O21 TI7 105.4(1) . . . ?
TI6 O21 C32 123.4(3) . . . ?
TI7 O21 C32 125.6(3) . . . ?
O21 C32 C33 111.6(6) . . . ?
TI6 O22 C34 137.1(2) . . . ?
O22 C34 C35 111.6(1) . . . ?
TI7 O23 C36 140.0(3) . . . ?
O23 C36 C37 111.2(6) . . . ?
TI7 O24 C38 135.4(3) . . . ?
O24 C38 C39 112.9(6) . . . ?

loop_
_geom_bond_atom_site_label_1
_geom_bond_atom_site_label_2
_geom_bond_distance
_geom_bond_site_symmetry_1
_geom_bond_site_symmetry_2
_geom_bond_publ_flag
TI1 O1 2.019(3) . . ?
TI1 O2 1.903(3) . . ?
TI1 O3 2.013(3) . . ?
TI1 O4 1.897(3) . . ?
TI1 O5 1.941(3) . . ?
TI1 O6 1.939(3) . . ?
TI2 O1 2.148(2) . . ?
TI2 O4 1.987(3) . . ?
TI2 O7 2.011(3) . . ?
TI2 O8 1.812(3) . . ?
TI2 O9 1.787(3) . . ?
TI2 O10 2.055(3) . . ?
TI3 O1 2.041(3) . . ?
TI3 O6 2.151(3) . . ?
TI3 O10 1.985(3) . . ?
TI3 O11 1.812(3) . . ?
TI3 O12 1.784(3) . . ?
TI3 O13 1.982(3) . . ?
TI4 O1 2.073(3) . . ?
TI4 O2 2.026(3) . . ?
TI4 O13 2.042(3) . . ?
TI4 O14 1.815(3) . . ?
TI4 O15 1.790(3) . . ?
TI4 O16 2.015(3) . . ?
TI5 O2 1.980(3) . . ?
TI5 O3 2.148(3) . . ?
TI5 O16 2.017(3) . . ?
TI5 O17 1.820(3) . . ?
TI5 O18 1.784(3) . . ?
TI5 O19 2.053(3) . . ?
TI6 O3 2.046(3) . . ?
TI6 O5 2.153(3) . . ?
TI6 O19 1.977(3) . . ?
TI6 O20 1.771(3) . . ?
TI6 O21 1.984(3) . . ?
TI6 O22 1.813(3) . . ?
TI7 O3 2.086(3) . . ?
TI7 O4 2.025(3) . . ?
TI7 O7 2.024(3) . . ?
TI7 O21 2.048(3) . . ?
TI7 O23 1.794(3) . . ?
TI7 O24 1.808(3) . . ?
O5 C1 1.430(5) . . ?
C1 C2 1.486(7) . . ?
C2 C3 1.478(7) . . ?
C3 O6 1.428(5) . . ?
O7 C4 1.439(5) . . ?
C4 C5 1.512(7) . . ?
O8 C6 1.390(6) . . ?
C6 C7 1.462(7) . . ?
O9 C8 1.387(5) . . ?
C8 C9 1.488(7) . . ?
O10 C10 1.461(6) . . ?
C10 C11 1.449(9) . . ?
O11 C12 1.365(8) . . ?
C12 C13 1.29(1) . . ?
O12 C14 1.416(8) . . ?
C14 C15 1.39(1) . . ?
O13 C16 1.420(5) . . ?
C16 C17 1.483(7) . . ?
O14 C18 1.398(6) . . ?
C18 C19 1.469(9) . . ?
O15 C20 1.428(6) . . ?
C20 C21 1.47(1) . . ?
O16 C22 1.434(5) . . ?
C22 C23 1.483(7) . . ?
O17 C24 1.405(6) . . ?
C24 C25 1.453(8) . . ?
O18 C26 1.404(5) . . ?
C26 C27 1.460(7) . . ?
O19 C28 1.464(9) . . ?
C28 C29 1.28(1) . . ?
O20 C30 1.352(8) . . ?
C30 C31 1.478(9) . . ?
O21 C32 1.424(6) . . ?
C32 C33 1.472(9) . . ?
O22 C34 1.486(3) . . ?
C34 C35 1.1969 . . ?
O23 C36 1.437(6) . . ?
C36 C37 1.387(9) . . ?
O24 C38 1.428(6) . . ?
C38 C39 1.42(1) . . ?

loop_
_geom_contact_atom_site_label_1
_geom_contact_atom_site_label_2
_geom_contact_distance
_geom_contact_site_symmetry_1
_geom_contact_site_symmetry_2
_geom_contact_publ_flag
? ? ? ? ? ?
